data_7046616
loop_
_publ_author_name
'Rani, Varsha'
'Boda, Manjusha'
'Raju, Saravanan'
'Naresh Patwari, G.'
'Singh, Harkesh B.'
'Butcher, Ray J.'

_publ_section_title
;
 Synthesis and structure of arylselenium(ii) and aryltellurium(ii) cations
 based on rigid 5-tert-butyl-1,3-bis-(N-pentylbenzimidazol-2'-yl)benzenes.
;
_journal_issue 27
_journal_name_full 'Dalton transactions (Cambridge, England : 2003)'
_journal_page_first 9114
_journal_page_last 9127
_journal_paper_doi 10.1039/c8dt01148f
_journal_volume 47
_journal_year 2018
_chemical_formula_moiety '2(C34 H41 N4 Te), Hg Cl4'
_chemical_formula_sum 'C68 H82 Cl4 Hg N8 Te2'
_chemical_formula_weight 1609.00
_space_group_crystal_system triclinic
_space_group_IT_number 2
_space_group_name_Hall '-P 1'
_space_group_name_H-M_alt 'P -1'
_symmetry_space_group_name_Hall '-P 1'
_symmetry_space_group_name_H-M 'P -1'
_atom_sites_solution_hydrogens geom
_audit_creation_method SHELXL-2016/6
_audit_update_record
;
2017-07-18 deposited with the CCDC.
2018-06-11 downloaded from the CCDC.
;
_cell_angle_alpha 97.1380(10)
_cell_angle_beta 104.9700(10)
_cell_angle_gamma 99.0860(10)
_cell_formula_units_Z 2
_cell_length_a 12.4707(2)
_cell_length_b 14.0869(2)
_cell_length_c 20.2109(2)
_cell_measurement_reflns_used 36808
_cell_measurement_temperature 100(2)
_cell_measurement_theta_max 31.2170
_cell_measurement_theta_min 2.0060
_cell_volume 3335.90(8)
_computing_cell_refinement 'CrysAlisPro 1.171.38.46 (Rigaku OD, 2015)'
_computing_data_collection 'CrysAlisPro 1.171.38.46 (Rigaku OD, 2015)'
_computing_data_reduction 'CrysAlisPro 1.171.38.46 (Rigaku OD, 2015)'
_computing_molecular_graphics 'Shelxtl (Sheldrick 2008)'
_computing_publication_material 'Shelxtl (Sheldrick 2008)'
_computing_structure_refinement 'SHELXL-2016/6 (Sheldrick, 2015)'
_computing_structure_solution 'Shelxt (Sheldrick 2015)'
_diffrn_ambient_temperature 100(2)
_diffrn_measured_fraction_theta_full 0.999
_diffrn_measured_fraction_theta_max 0.895
_diffrn_measurement_device_type 'dtrek-CrysAlisPro-abstract goniometer imported'
_diffrn_measurement_method '\w scans'
_diffrn_radiation_type MoK\a
_diffrn_radiation_wavelength 0.71073
_diffrn_reflns_av_R_equivalents 0.0444
_diffrn_reflns_av_unetI/netI 0.0413
_diffrn_reflns_Laue_measured_fraction_full 0.999
_diffrn_reflns_Laue_measured_fraction_max 0.895
_diffrn_reflns_limit_h_max 18
_diffrn_reflns_limit_h_min -18
_diffrn_reflns_limit_k_max 19
_diffrn_reflns_limit_k_min -20
_diffrn_reflns_limit_l_max 28
_diffrn_reflns_limit_l_min -29
_diffrn_reflns_number 65290
_diffrn_reflns_point_group_measured_fraction_full 0.999
_diffrn_reflns_point_group_measured_fraction_max 0.895
_diffrn_reflns_theta_full 25.500
_diffrn_reflns_theta_max 31.199
_diffrn_reflns_theta_min 1.969
_diffrn_source 'fine-focus sealed X-ray tube'
_exptl_absorpt_coefficient_mu 3.371
_exptl_absorpt_correction_T_max 1.00000
_exptl_absorpt_correction_T_min 0.62111
_exptl_absorpt_correction_type multi-scan
_exptl_absorpt_process_details
;
CrysAlisPro 1.171.38.46 (Rigaku Oxford Diffraction, 2015)
Empirical absorption correction using spherical harmonics,
 implemented in SCALE3 ABSPACK scaling algorithm.
;
_exptl_crystal_colour colorless
_exptl_crystal_density_diffrn 1.602
_exptl_crystal_description prism
_exptl_crystal_F_000 1596
_exptl_crystal_size_max 0.26
_exptl_crystal_size_mid 0.19
_exptl_crystal_size_min 0.12
_refine_diff_density_max 1.218
_refine_diff_density_min -1.066
_refine_diff_density_rms 0.157
_refine_ls_extinction_method none
_refine_ls_goodness_of_fit_ref 1.031
_refine_ls_hydrogen_treatment constr
_refine_ls_matrix_type full
_refine_ls_number_parameters 758
_refine_ls_number_reflns 19384
_refine_ls_number_restraints 0
_refine_ls_restrained_S_all 1.031
_refine_ls_R_factor_all 0.0421
_refine_ls_R_factor_gt 0.0337
_refine_ls_shift/su_max 0.003
_refine_ls_shift/su_mean 0.000
_refine_ls_structure_factor_coef Fsqd
_refine_ls_weighting_details 'w=1/[\s^2^(Fo^2^)+(0.0370P)^2^+2.6488P] where P=(Fo^2^+2Fc^2^)/3'
_refine_ls_weighting_scheme calc
_refine_ls_wR_factor_gt 0.0743
_refine_ls_wR_factor_ref 0.0784
_reflns_Friedel_coverage 0.000
_reflns_number_gt 17000
_reflns_number_total 19384
_reflns_threshold_expression 'I > 2\s(I)'
_cod_data_source_file c8dt01148f2.cif
_cod_data_source_block shelx_CCDC6
_cod_depositor_comments 'Adding full bibliography for 7046607--7046616.cif.'
_cod_database_code 7046616
_shelx_shelxl_version_number 2016/6
_shelx_space_group_comment
;
The symmetry employed for this shelxl refinement is uniquely defined
by the following loop, which should always be used as a source of
symmetry information in preference to the above space-group names.
They are only intended as comments.
;

loop_
_space_group_symop_operation_xyz
'x, y, z'
'-x, -y, -z'

loop_
_atom_site_label
_atom_site_type_symbol
_atom_site_fract_x
_atom_site_fract_y
_atom_site_fract_z
_atom_site_U_iso_or_equiv
_atom_site_adp_type
_atom_site_occupancy
_atom_site_site_symmetry_order
_atom_site_calc_flag
_atom_site_refinement_flags_posn
_atom_site_refinement_flags_adp
Hg Hg 0.48988(2) 0.62722(2) 0.74504(2) 0.02125(3) Uani 1 1 d . .
Cl1 Cl 0.63857(6) 0.53758(5) 0.80469(4) 0.02280(14) Uani 1 1 d . .
Cl2 Cl 0.50286(6) 0.68655(5) 0.63684(4) 0.02361(14) Uani 1 1 d . .
Cl3 Cl 0.32168(6) 0.49033(6) 0.71505(4) 0.02714(15) Uani 1 1 d . .
Cl4 Cl 0.50765(8) 0.76615(6) 0.83953(4) 0.03253(18) Uani 1 1 d . .
Te1 Te 0.86620(2) 0.39081(2) 0.38699(2) 0.01485(4) Uani 1 1 d . .
N1A N 0.9543(2) 0.36050(17) 0.30495(11) 0.0167(4) Uani 1 1 d . .
N2A N 1.10181(19) 0.31624(17) 0.27562(11) 0.0170(4) Uani 1 1 d . .
N3A N 0.9416(2) 0.38220(17) 0.60602(11) 0.0165(4) Uani 1 1 d . .
N4A N 0.8605(2) 0.39683(16) 0.49692(12) 0.0170(4) Uani 1 1 d . .
C1A C 1.0484(2) 0.32496(19) 0.32625(14) 0.0167(5) Uani 1 1 d . .
C2A C 0.9474(2) 0.3795(2) 0.23831(13) 0.0170(5) Uani 1 1 d . .
C3A C 0.8703(2) 0.4227(2) 0.19498(14) 0.0204(5) Uani 1 1 d . .
H3AA H 0.806180 0.439596 0.207127 0.024 Uiso 1 1 calc R U
C4A C 0.8923(3) 0.4396(2) 0.13313(15) 0.0246(6) Uani 1 1 d . .
H4AA H 0.843019 0.470411 0.102576 0.029 Uiso 1 1 calc R U
C5A C 0.9852(3) 0.4124(2) 0.11459(16) 0.0283(7) Uani 1 1 d . .
H5AA H 0.996556 0.424546 0.071456 0.034 Uiso 1 1 calc R U
C6A C 1.0608(3) 0.3685(2) 0.15684(15) 0.0238(6) Uani 1 1 d . .
H6AA H 1.123530 0.349976 0.143833 0.029 Uiso 1 1 calc R U
C7A C 1.0405(2) 0.3526(2) 0.21980(14) 0.0186(5) Uani 1 1 d . .
C8A C 1.2107(2) 0.2853(2) 0.27934(15) 0.0230(6) Uani 1 1 d . .
H8AA H 1.260666 0.305917 0.327523 0.028 Uiso 1 1 calc R U
H8AB H 1.247696 0.319401 0.248659 0.028 Uiso 1 1 calc R U
C9A C 1.1995(3) 0.1767(3) 0.25852(18) 0.0318(7) Uani 1 1 d . .
H9AA H 1.149141 0.141831 0.282139 0.038 Uiso 1 1 calc R U
H9AB H 1.274885 0.159493 0.274290 0.038 Uiso 1 1 calc R U
C10A C 1.1513(3) 0.1424(3) 0.17919(19) 0.0379(8) Uani 1 1 d . .
H10A H 1.075427 0.158789 0.163933 0.045 Uiso 1 1 calc R U
H10B H 1.200729 0.179206 0.155845 0.045 Uiso 1 1 calc R U
C11A C 1.1414(3) 0.0348(3) 0.1556(2) 0.0442(9) Uani 1 1 d . .
H11A H 1.105483 0.018659 0.104780 0.053 Uiso 1 1 calc R U
H11B H 1.090957 -0.002203 0.178273 0.053 Uiso 1 1 calc R U
C12A C 1.2555(4) 0.0015(3) 0.1722(2) 0.0529(11) Uani 1 1 d . .
H12A H 1.245239 -0.065568 0.148169 0.079 Uiso 1 1 calc R U
H12B H 1.283959 0.004007 0.222512 0.079 Uiso 1 1 calc R U
H12C H 1.309949 0.044724 0.156630 0.079 Uiso 1 1 calc R U
C13A C 1.0812(2) 0.3108(2) 0.39890(14) 0.0166(5) Uani 1 1 d . .
C14A C 1.1752(2) 0.2746(2) 0.43314(15) 0.0192(5) Uani 1 1 d . .
H14A H 1.222899 0.251927 0.407498 0.023 Uiso 1 1 calc R U
C15A C 1.2000(2) 0.2714(2) 0.50418(14) 0.0171(5) Uani 1 1 d . .
C16A C 1.1284(2) 0.3038(2) 0.54097(14) 0.0178(5) Uani 1 1 d . .
H16A H 1.145323 0.302749 0.589445 0.021 Uiso 1 1 calc R U
C17A C 1.0322(2) 0.33778(19) 0.50819(13) 0.0157(5) Uani 1 1 d . .
C18A C 1.0087(2) 0.34100(19) 0.43641(14) 0.0163(5) Uani 1 1 d . .
C19A C 1.3074(2) 0.2382(2) 0.54221(15) 0.0200(5) Uani 1 1 d . .
C20A C 1.3424(3) 0.1645(3) 0.49332(18) 0.0319(7) Uani 1 1 d . .
H20A H 1.277415 0.111540 0.469941 0.048 Uiso 1 1 calc R U
H20B H 1.404138 0.137679 0.520302 0.048 Uiso 1 1 calc R U
H20C H 1.367872 0.197351 0.458489 0.048 Uiso 1 1 calc R U
C21A C 1.4029(3) 0.3292(2) 0.5687(2) 0.0377(9) Uani 1 1 d . .
H21A H 1.471882 0.310781 0.595184 0.057 Uiso 1 1 calc R U
H21B H 1.380295 0.377587 0.598803 0.057 Uiso 1 1 calc R U
H21C H 1.417383 0.357120 0.529073 0.057 Uiso 1 1 calc R U
C22A C 1.2894(3) 0.1910(3) 0.60389(17) 0.0312(7) Uani 1 1 d . .
H22A H 1.220312 0.140392 0.588227 0.047 Uiso 1 1 calc R U
H22B H 1.281975 0.240893 0.639933 0.047 Uiso 1 1 calc R U
H22C H 1.354384 0.161692 0.622954 0.047 Uiso 1 1 calc R U
C23A C 0.9481(2) 0.37023(19) 0.53917(13) 0.0162(5) Uani 1 1 d . .
C24A C 0.8437(2) 0.41890(19) 0.60567(14) 0.0171(5) Uani 1 1 d . .
C25A C 0.7962(3) 0.4451(2) 0.65917(15) 0.0212(6) Uani 1 1 d . .
H25A H 0.829705 0.438557 0.705820 0.025 Uiso 1 1 calc R U
C26A C 0.6978(3) 0.4812(2) 0.64035(16) 0.0238(6) Uani 1 1 d . .
H26A H 0.662356 0.499331 0.675035 0.029 Uiso 1 1 calc R U
C27A C 0.6486(3) 0.4919(2) 0.57161(16) 0.0228(6) Uani 1 1 d . .
H27A H 0.581905 0.518426 0.561274 0.027 Uiso 1 1 calc R U
C28A C 0.6948(2) 0.4647(2) 0.51841(15) 0.0194(5) Uani 1 1 d . .
H28A H 0.660977 0.470959 0.471721 0.023 Uiso 1 1 calc R U
C29A C 0.7935(2) 0.42779(19) 0.53717(14) 0.0166(5) Uani 1 1 d . .
C30A C 1.0235(2) 0.3703(2) 0.66943(14) 0.0200(5) Uani 1 1 d . .
H30A H 1.016972 0.415374 0.709242 0.024 Uiso 1 1 calc R U
H30B H 1.100855 0.389068 0.664967 0.024 Uiso 1 1 calc R U
C31A C 1.0073(3) 0.2664(2) 0.68501(15) 0.0226(6) Uani 1 1 d . .
H31A H 1.018779 0.221196 0.647008 0.027 Uiso 1 1 calc R U
H31B H 0.929083 0.245726 0.687628 0.027 Uiso 1 1 calc R U
C32A C 1.0919(3) 0.2618(3) 0.75405(16) 0.0304(7) Uani 1 1 d . .
H32A H 1.169576 0.275381 0.749178 0.037 Uiso 1 1 calc R U
H32B H 1.086747 0.313296 0.790502 0.037 Uiso 1 1 calc R U
C33A C 1.0714(3) 0.1631(3) 0.77716(18) 0.0376(8) Uani 1 1 d . .
H33A H 1.120781 0.167931 0.824956 0.045 Uiso 1 1 calc R U
H33B H 0.991820 0.147234 0.778491 0.045 Uiso 1 1 calc R U
C34A C 1.0939(4) 0.0809(3) 0.7302(2) 0.0528(11) Uani 1 1 d . .
H34A H 1.092344 0.022417 0.751964 0.079 Uiso 1 1 calc R U
H34B H 1.168454 0.100106 0.722959 0.079 Uiso 1 1 calc R U
H34C H 1.035506 0.066803 0.685371 0.079 Uiso 1 1 calc R U
C1B C 0.4754(2) 1.0873(2) 0.76642(14) 0.0191(5) Uani 1 1 d . .
Te2 Te 0.47690(2) 1.30298(2) 0.81556(2) 0.01799(4) Uani 1 1 d . .
N1B N 0.5247(2) 1.17406(17) 0.75698(12) 0.0199(5) Uani 1 1 d . .
N2B N 0.4846(2) 1.01372(18) 0.71885(13) 0.0223(5) Uani 1 1 d . .
N3B N 0.3129(2) 1.33628(17) 0.97709(12) 0.0184(5) Uani 1 1 d . .
N4B N 0.3948(2) 1.36080(17) 0.89322(12) 0.0190(5) Uani 1 1 d . .
C2B C 0.5706(2) 1.1569(2) 0.70190(15) 0.0216(6) Uani 1 1 d . .
C3B C 0.6311(3) 1.2215(2) 0.67138(16) 0.0246(6) Uani 1 1 d . .
H3BA H 0.649744 1.289737 0.688459 0.029 Uiso 1 1 calc R U
C4B C 0.6628(3) 1.1814(2) 0.61486(17) 0.0286(7) Uani 1 1 d . .
H4BA H 0.704058 1.223230 0.592661 0.034 Uiso 1 1 calc R U
C5B C 0.6355(3) 1.0807(3) 0.58966(18) 0.0317(7) Uani 1 1 d . .
H5BA H 0.657933 1.056345 0.550415 0.038 Uiso 1 1 calc R U
C6B C 0.5769(3) 1.0159(2) 0.62021(17) 0.0285(7) Uani 1 1 d . .
H6BA H 0.559769 0.947614 0.603470 0.034 Uiso 1 1 calc R U
C7B C 0.5442(3) 1.0560(2) 0.67705(15) 0.0226(6) Uani 1 1 d . .
C8B C 0.4319(3) 0.9092(2) 0.70719(18) 0.0320(7) Uani 1 1 d . .
H8BA H 0.448169 0.885182 0.752022 0.038 Uiso 1 1 calc R U
H8BB H 0.465060 0.871518 0.675721 0.038 Uiso 1 1 calc R U
C9B C 0.3041(3) 0.8929(2) 0.67539(17) 0.0380(9) Uani 1 1 d . .
H9BA H 0.273525 0.939527 0.702774 0.046 Uiso 1 1 calc R U
H9BB H 0.269743 0.826201 0.679088 0.046 Uiso 1 1 calc R U
C10B C 0.2685(3) 0.9054(3) 0.59908(17) 0.0362(8) Uani 1 1 d . .
H10C H 0.312671 0.967515 0.593988 0.043 Uiso 1 1 calc R U
H10D H 0.287270 0.851636 0.570443 0.043 Uiso 1 1 calc R U
C11B C 0.1430(3) 0.9057(3) 0.57158(19) 0.0402(9) Uani 1 1 d . .
H11C H 0.125411 0.962602 0.597700 0.048 Uiso 1 1 calc R U
H11D H 0.098777 0.845965 0.580156 0.048 Uiso 1 1 calc R U
C12B C 0.1060(4) 0.9099(3) 0.4943(2) 0.0468(10) Uani 1 1 d . .
H12D H 0.023428 0.902343 0.478533 0.070 Uiso 1 1 calc R U
H12E H 0.129226 0.857121 0.468404 0.070 Uiso 1 1 calc R U
H12F H 0.141480 0.972924 0.486228 0.070 Uiso 1 1 calc R U
C13B C 0.4194(3) 1.0864(2) 0.82197(14) 0.0200(5) Uani 1 1 d . .
C14B C 0.3753(3) 1.0057(2) 0.84718(15) 0.0221(6) Uani 1 1 d . .
H14B H 0.381711 0.942374 0.828296 0.026 Uiso 1 1 calc R U
C15B C 0.3217(2) 1.0164(2) 0.89983(15) 0.0211(6) Uani 1 1 d . .
C16B C 0.3148(2) 1.1102(2) 0.92803(15) 0.0207(6) Uani 1 1 d . .
H16B H 0.279828 1.118110 0.964355 0.025 Uiso 1 1 calc R U
C17B C 0.3583(2) 1.1925(2) 0.90403(14) 0.0188(5) Uani 1 1 d . .
C18B C 0.4115(2) 1.1807(2) 0.85085(14) 0.0185(5) Uani 1 1 d . .
C19B C 0.2733(3) 0.9262(2) 0.92656(17) 0.0257(6) Uani 1 1 d . .
C20B C 0.2191(4) 0.8395(3) 0.8667(2) 0.0426(9) Uani 1 1 d . .
H20D H 0.276950 0.821479 0.845460 0.064 Uiso 1 1 calc R U
H20E H 0.159198 0.857977 0.831722 0.064 Uiso 1 1 calc R U
H20F H 0.186669 0.783875 0.884841 0.064 Uiso 1 1 calc R U
C21B C 0.3685(3) 0.8972(3) 0.9795(2) 0.0416(9) Uani 1 1 d . .
H21D H 0.401911 0.951206 1.018771 0.062 Uiso 1 1 calc R U
H21E H 0.426744 0.882418 0.957542 0.062 Uiso 1 1 calc R U
H21F H 0.337933 0.839414 0.996291 0.062 Uiso 1 1 calc R U
C22B C 0.1807(4) 0.9480(3) 0.9607(2) 0.0460(10) Uani 1 1 d . .
H22D H 0.214784 0.996740 1.003119 0.069 Uiso 1 1 calc R U
H22E H 0.144791 0.887815 0.972517 0.069 Uiso 1 1 calc R U
H22F H 0.123534 0.973148 0.928250 0.069 Uiso 1 1 calc R U
C23B C 0.3523(2) 1.2938(2) 0.92629(14) 0.0192(5) Uani 1 1 d . .
C24B C 0.3320(2) 1.4365(2) 0.97665(14) 0.0180(5) Uani 1 1 d . .
C25B C 0.3119(2) 1.5142(2) 1.01860(14) 0.0200(5) Uani 1 1 d . .
H25B H 0.277892 1.504407 1.054837 0.024 Uiso 1 1 calc R U
C26B C 0.3440(3) 1.6061(2) 1.00461(14) 0.0210(6) Uani 1 1 d . .
H26B H 0.331270 1.660902 1.031810 0.025 Uiso 1 1 calc R U
C27B C 0.3951(2) 1.6212(2) 0.95134(14) 0.0199(5) Uani 1 1 d . .
H27B H 0.415523 1.685808 0.943475 0.024 Uiso 1 1 calc R U
C28B C 0.4163(2) 1.5449(2) 0.91030(15) 0.0197(5) Uani 1 1 d . .
H28B H 0.451400 1.555360 0.874617 0.024 Uiso 1 1 calc R U
C29B C 0.3837(2) 1.4511(2) 0.92365(14) 0.0177(5) Uani 1 1 d . .
C30B C 0.2566(3) 1.2903(2) 1.02419(14) 0.0220(6) Uani 1 1 d . .
H30C H 0.261935 1.340134 1.064623 0.026 Uiso 1 1 calc R U
H30D H 0.297025 1.239336 1.041766 0.026 Uiso 1 1 calc R U
C31B C 0.1321(3) 1.2441(2) 0.98915(16) 0.0245(6) Uani 1 1 d . .
H31C H 0.097519 1.222061 1.024919 0.029 Uiso 1 1 calc R U
H31D H 0.128009 1.185631 0.955220 0.029 Uiso 1 1 calc R U
C32B C 0.0620(3) 1.3113(2) 0.95149(17) 0.0270(6) Uani 1 1 d . .
H32C H 0.071354 1.372701 0.983972 0.032 Uiso 1 1 calc R U
H32D H 0.090961 1.327943 0.912301 0.032 Uiso 1 1 calc R U
C33B C -0.0635(3) 1.2652(3) 0.9237(2) 0.0367(8) Uani 1 1 d . .
H33C H -0.093896 1.254959 0.963460 0.044 Uiso 1 1 calc R U
H33D H -0.071807 1.200266 0.895527 0.044 Uiso 1 1 calc R U
C34B C -0.1343(3) 1.3255(4) 0.8792(3) 0.0542(11) Uani 1 1 d . .
H34D H -0.213801 1.291897 0.863802 0.081 Uiso 1 1 calc R U
H34E H -0.106943 1.333829 0.838598 0.081 Uiso 1 1 calc R U
H34F H -0.127553 1.389694 0.906769 0.081 Uiso 1 1 calc R U

loop_
_atom_site_aniso_label
_atom_site_aniso_U_11
_atom_site_aniso_U_22
_atom_site_aniso_U_33
_atom_site_aniso_U_23
_atom_site_aniso_U_13
_atom_site_aniso_U_12
Hg 0.02207(6) 0.02205(6) 0.02069(6) 0.00535(4) 0.00674(4) 0.00503(4)
Cl1 0.0230(3) 0.0289(4) 0.0180(3) 0.0074(3) 0.0055(3) 0.0074(3)
Cl2 0.0281(4) 0.0254(3) 0.0188(3) 0.0057(3) 0.0066(3) 0.0081(3)
Cl3 0.0198(3) 0.0285(4) 0.0306(4) 0.0068(3) 0.0036(3) 0.0023(3)
Cl4 0.0544(5) 0.0237(4) 0.0232(4) 0.0063(3) 0.0120(4) 0.0150(4)
Te1 0.01618(8) 0.01450(8) 0.01369(8) 0.00257(6) 0.00380(6) 0.00315(6)
N1A 0.0182(11) 0.0178(11) 0.0138(10) 0.0034(8) 0.0037(9) 0.0030(9)
N2A 0.0157(11) 0.0201(11) 0.0137(10) 0.0004(9) 0.0032(9) 0.0025(9)
N3A 0.0185(11) 0.0168(11) 0.0136(10) 0.0032(8) 0.0045(9) 0.0009(9)
N4A 0.0201(11) 0.0142(11) 0.0178(11) 0.0024(8) 0.0068(9) 0.0044(9)
C1A 0.0201(13) 0.0149(12) 0.0151(12) 0.0016(10) 0.0051(10) 0.0038(10)
C2A 0.0197(13) 0.0163(12) 0.0135(12) 0.0006(10) 0.0050(10) -0.0004(10)
C3A 0.0207(14) 0.0227(14) 0.0159(12) 0.0021(10) 0.0033(11) 0.0028(11)
C4A 0.0256(15) 0.0286(16) 0.0166(13) 0.0052(11) 0.0013(12) 0.0037(12)
C5A 0.0311(17) 0.0361(18) 0.0181(14) 0.0061(12) 0.0095(13) 0.0025(14)
C6A 0.0232(15) 0.0325(16) 0.0175(13) 0.0025(12) 0.0095(11) 0.0055(12)
C7A 0.0200(13) 0.0194(13) 0.0141(12) 0.0014(10) 0.0029(10) 0.0015(10)
C8A 0.0206(14) 0.0294(16) 0.0193(13) 0.0020(12) 0.0055(11) 0.0083(12)
C9A 0.0306(17) 0.0314(17) 0.0313(17) 0.0004(14) 0.0040(14) 0.0116(14)
C10A 0.0354(19) 0.0362(19) 0.039(2) 0.0001(15) 0.0048(16) 0.0116(16)
C11A 0.040(2) 0.044(2) 0.044(2) -0.0028(17) 0.0045(18) 0.0139(18)
C12A 0.046(2) 0.043(2) 0.058(3) -0.010(2) -0.002(2) 0.0169(19)
C13A 0.0167(12) 0.0160(12) 0.0171(12) 0.0023(10) 0.0055(10) 0.0025(10)
C14A 0.0181(13) 0.0187(13) 0.0212(13) 0.0026(10) 0.0064(11) 0.0044(10)
C15A 0.0161(12) 0.0153(12) 0.0192(13) 0.0042(10) 0.0035(10) 0.0026(10)
C16A 0.0200(13) 0.0184(13) 0.0148(12) 0.0056(10) 0.0036(10) 0.0036(10)
C17A 0.0189(13) 0.0136(12) 0.0149(12) 0.0030(9) 0.0053(10) 0.0021(10)
C18A 0.0178(13) 0.0124(12) 0.0178(12) 0.0018(10) 0.0046(10) 0.0019(10)
C19A 0.0180(13) 0.0209(14) 0.0227(14) 0.0081(11) 0.0042(11) 0.0076(11)
C20A 0.0366(19) 0.0326(18) 0.0313(17) 0.0089(14) 0.0085(15) 0.0202(15)
C21A 0.0217(16) 0.0250(17) 0.059(2) 0.0100(16) -0.0024(16) 0.0036(13)
C22A 0.0286(17) 0.0411(19) 0.0300(16) 0.0177(15) 0.0082(14) 0.0159(15)
C23A 0.0182(13) 0.0145(12) 0.0145(12) 0.0011(9) 0.0037(10) 0.0016(10)
C24A 0.0168(13) 0.0138(12) 0.0200(13) 0.0016(10) 0.0063(10) 0.0001(10)
C25A 0.0255(15) 0.0201(14) 0.0159(12) -0.0003(10) 0.0072(11) -0.0011(11)
C26A 0.0253(15) 0.0217(14) 0.0241(14) -0.0035(11) 0.0143(12) -0.0021(11)
C27A 0.0195(14) 0.0195(14) 0.0303(15) 0.0008(11) 0.0112(12) 0.0021(11)
C28A 0.0181(13) 0.0185(13) 0.0211(13) 0.0013(10) 0.0057(11) 0.0036(10)
C29A 0.0179(13) 0.0146(12) 0.0166(12) -0.0011(10) 0.0075(10) 0.0003(10)
C30A 0.0218(14) 0.0225(14) 0.0134(12) 0.0014(10) 0.0033(11) 0.0018(11)
C31A 0.0254(15) 0.0237(15) 0.0176(13) 0.0060(11) 0.0047(11) 0.0025(12)
C32A 0.0325(17) 0.0393(19) 0.0190(14) 0.0090(13) 0.0034(13) 0.0093(14)
C33A 0.044(2) 0.048(2) 0.0269(17) 0.0210(16) 0.0088(15) 0.0173(17)
C34A 0.074(3) 0.044(2) 0.050(2) 0.021(2) 0.019(2) 0.026(2)
C1B 0.0218(14) 0.0145(12) 0.0176(13) 0.0022(10) -0.0007(11) 0.0050(10)
Te2 0.02262(9) 0.01320(8) 0.01669(8) 0.00193(6) 0.00414(7) 0.00221(7)
N1B 0.0222(12) 0.0167(11) 0.0191(11) 0.0023(9) 0.0036(10) 0.0032(9)
N2B 0.0297(13) 0.0159(11) 0.0218(12) 0.0038(9) 0.0055(10) 0.0089(10)
N3B 0.0227(12) 0.0158(11) 0.0157(11) 0.0035(9) 0.0043(9) 0.0022(9)
N4B 0.0234(12) 0.0135(11) 0.0189(11) 0.0019(9) 0.0047(10) 0.0029(9)
C2B 0.0217(14) 0.0192(14) 0.0221(14) 0.0025(11) 0.0021(11) 0.0064(11)
C3B 0.0237(15) 0.0233(15) 0.0258(15) 0.0041(12) 0.0053(12) 0.0050(12)
C4B 0.0262(16) 0.0320(17) 0.0302(16) 0.0087(13) 0.0095(13) 0.0084(13)
C5B 0.0344(18) 0.0362(19) 0.0314(17) 0.0052(14) 0.0168(15) 0.0150(15)
C6B 0.0356(18) 0.0233(15) 0.0297(16) 0.0028(12) 0.0111(14) 0.0129(13)
C7B 0.0265(15) 0.0216(14) 0.0216(14) 0.0052(11) 0.0066(12) 0.0099(12)
C8B 0.055(2) 0.0127(14) 0.0304(17) 0.0033(12) 0.0143(16) 0.0086(14)
C9B 0.059(2) 0.0192(15) 0.0250(16) -0.0005(12) 0.0080(16) -0.0135(15)
C10B 0.053(2) 0.0249(17) 0.0257(16) 0.0001(13) 0.0101(16) -0.0033(15)
C11B 0.048(2) 0.0287(18) 0.0332(18) 0.0003(14) 0.0070(17) -0.0129(16)
C12B 0.046(2) 0.044(2) 0.037(2) -0.0006(17) 0.0058(18) -0.0121(18)
C13B 0.0263(15) 0.0154(13) 0.0159(12) 0.0023(10) 0.0019(11) 0.0048(11)
C14B 0.0265(15) 0.0142(13) 0.0226(14) 0.0013(11) 0.0034(12) 0.0034(11)
C15B 0.0222(14) 0.0173(13) 0.0214(13) 0.0074(11) 0.0016(11) 0.0014(11)
C16B 0.0208(14) 0.0195(14) 0.0214(13) 0.0071(11) 0.0048(11) 0.0020(11)
C17B 0.0220(14) 0.0136(12) 0.0184(13) 0.0023(10) 0.0021(11) 0.0028(10)
C18B 0.0209(13) 0.0135(12) 0.0191(13) 0.0030(10) 0.0032(11) 0.0021(10)
C19B 0.0296(16) 0.0167(14) 0.0302(16) 0.0053(12) 0.0075(13) 0.0035(12)
C20B 0.053(2) 0.0230(17) 0.044(2) 0.0015(15) 0.0143(19) -0.0102(16)
C21B 0.047(2) 0.0294(18) 0.048(2) 0.0263(17) 0.0064(18) 0.0043(16)
C22B 0.056(3) 0.0257(18) 0.074(3) 0.0202(18) 0.043(2) 0.0090(17)
C23B 0.0219(14) 0.0156(13) 0.0165(12) 0.0012(10) 0.0016(11) 0.0006(10)
C24B 0.0205(13) 0.0162(13) 0.0152(12) 0.0044(10) 0.0018(10) 0.0020(10)
C25B 0.0242(14) 0.0212(14) 0.0144(12) 0.0038(10) 0.0040(11) 0.0053(11)
C26B 0.0272(15) 0.0163(13) 0.0160(13) -0.0015(10) 0.0018(11) 0.0044(11)
C27B 0.0237(14) 0.0151(13) 0.0187(13) 0.0036(10) 0.0021(11) 0.0033(11)
C28B 0.0226(14) 0.0157(13) 0.0187(13) 0.0038(10) 0.0038(11) 0.0009(10)
C29B 0.0217(13) 0.0144(12) 0.0148(12) 0.0007(10) 0.0022(10) 0.0037(10)
C30B 0.0304(16) 0.0199(14) 0.0157(12) 0.0057(10) 0.0067(12) 0.0027(12)
C31B 0.0287(16) 0.0207(14) 0.0241(14) 0.0035(11) 0.0101(12) 0.0015(12)
C32B 0.0283(16) 0.0254(15) 0.0296(16) 0.0055(12) 0.0122(13) 0.0051(13)
C33B 0.0295(18) 0.0345(19) 0.047(2) 0.0075(16) 0.0140(16) 0.0039(15)
C34B 0.028(2) 0.062(3) 0.074(3) 0.019(2) 0.011(2) 0.0131(19)

loop_
_atom_type_symbol
_atom_type_description
_atom_type_scat_dispersion_real
_atom_type_scat_dispersion_imag
_atom_type_scat_source
C C 0.0033 0.0016 'International Tables Vol C Tables 4.2.6.8 and 6.1.1.4'
H H 0.0000 0.0000 'International Tables Vol C Tables 4.2.6.8 and 6.1.1.4'
N N 0.0061 0.0033 'International Tables Vol C Tables 4.2.6.8 and 6.1.1.4'
Cl Cl 0.1484 0.1585 'International Tables Vol C Tables 4.2.6.8 and 6.1.1.4'
Te Te -0.5308 1.6751 'International Tables Vol C Tables 4.2.6.8 and 6.1.1.4'
Hg Hg -2.3894 9.2266 'International Tables Vol C Tables 4.2.6.8 and 6.1.1.4'

loop_
_geom_angle_atom_site_label_1
_geom_angle_atom_site_label_2
_geom_angle_atom_site_label_3
_geom_angle
Cl2 Hg Cl4 110.93(2)
Cl2 Hg Cl3 108.10(3)
Cl4 Hg Cl3 118.74(3)
Cl2 Hg Cl1 119.36(2)
Cl4 Hg Cl1 101.49(3)
Cl3 Hg Cl1 98.16(2)
C18A Te1 N4A 75.20(9)
C18A Te1 N1A 74.77(9)
N4A Te1 N1A 149.93(8)
C1A N1A C2A 107.3(2)
C1A N1A Te1 114.67(17)
C2A N1A Te1 137.43(18)
C1A N2A C7A 107.0(2)
C1A N2A C8A 128.3(2)
C7A N2A C8A 124.5(2)
C23A N3A C24A 106.9(2)
C23A N3A C30A 129.2(2)
C24A N3A C30A 123.6(2)
C23A N4A C29A 107.6(2)
C23A N4A Te1 114.76(17)
C29A N4A Te1 137.49(18)
N1A C1A N2A 111.1(2)
N1A C1A C13A 117.1(2)
N2A C1A C13A 131.6(2)
N1A C2A C3A 130.2(3)
N1A C2A C7A 107.7(2)
C3A C2A C7A 121.9(2)
C4A C3A C2A 116.3(3)
C4A C3A H3AA 121.9
C2A C3A H3AA 121.9
C3A C4A C5A 121.7(3)
C3A C4A H4AA 119.1
C5A C4A H4AA 119.1
C6A C5A C4A 122.2(3)
C6A C5A H5AA 118.9
C4A C5A H5AA 118.9
C5A C6A C7A 116.6(3)
C5A C6A H6AA 121.7
C7A C6A H6AA 121.7
N2A C7A C6A 131.8(3)
N2A C7A C2A 106.8(2)
C6A C7A C2A 121.3(3)
N2A C8A C9A 114.0(3)
N2A C8A H8AA 108.8
C9A C8A H8AA 108.8
N2A C8A H8AB 108.8
C9A C8A H8AB 108.8
H8AA C8A H8AB 107.7
C8A C9A C10A 112.4(3)
C8A C9A H9AA 109.1
C10A C9A H9AA 109.1
C8A C9A H9AB 109.1
C10A C9A H9AB 109.1
H9AA C9A H9AB 107.9
C11A C10A C9A 114.4(3)
C11A C10A H10A 108.7
C9A C10A H10A 108.7
C11A C10A H10B 108.7
C9A C10A H10B 108.7
H10A C10A H10B 107.6
C10A C11A C12A 113.6(3)
C10A C11A H11A 108.8
C12A C11A H11A 108.8
C10A C11A H11B 108.8
C12A C11A H11B 108.8
H11A C11A H11B 107.7
C11A C12A H12A 109.5
C11A C12A H12B 109.5
H12A C12A H12B 109.5
C11A C12A H12C 109.5
H12A C12A H12C 109.5
H12B C12A H12C 109.5
C18A C13A C14A 119.2(2)
C18A C13A C1A 113.1(2)
C14A C13A C1A 127.7(2)
C15A C14A C13A 121.3(3)
C15A C14A H14A 119.4
C13A C14A H14A 119.4
C16A C15A C14A 118.7(2)
C16A C15A C19A 120.3(2)
C14A C15A C19A 120.9(2)
C15A C16A C17A 121.6(2)
C15A C16A H16A 119.2
C17A C16A H16A 119.2
C16A C17A C18A 118.9(2)
C16A C17A C23A 127.6(2)
C18A C17A C23A 113.4(2)
C13A C18A C17A 120.3(2)
C13A C18A Te1 120.3(2)
C17A C18A Te1 119.42(19)
C22A C19A C20A 108.6(3)
C22A C19A C15A 110.9(2)
C20A C19A C15A 111.4(2)
C22A C19A C21A 109.5(3)
C20A C19A C21A 108.9(3)
C15A C19A C21A 107.6(2)
C19A C20A H20A 109.5
C19A C20A H20B 109.5
H20A C20A H20B 109.5
C19A C20A H20C 109.5
H20A C20A H20C 109.5
H20B C20A H20C 109.5
C19A C21A H21A 109.5
C19A C21A H21B 109.5
H21A C21A H21B 109.5
C19A C21A H21C 109.5
H21A C21A H21C 109.5
H21B C21A H21C 109.5
C19A C22A H22A 109.5
C19A C22A H22B 109.5
H22A C22A H22B 109.5
C19A C22A H22C 109.5
H22A C22A H22C 109.5
H22B C22A H22C 109.5
N4A C23A N3A 110.8(2)
N4A C23A C17A 117.1(2)
N3A C23A C17A 132.0(2)
C29A C24A N3A 106.9(2)
C29A C24A C25A 121.6(3)
N3A C24A C25A 131.5(3)
C26A C25A C24A 116.3(3)
C26A C25A H25A 121.9
C24A C25A H25A 121.9
C25A C26A C27A 122.0(3)
C25A C26A H26A 119.0
C27A C26A H26A 119.0
C28A C27A C26A 121.7(3)
C28A C27A H27A 119.1
C26A C27A H27A 119.1
C27A C28A C29A 116.3(3)
C27A C28A H28A 121.8
C29A C28A H28A 121.8
N4A C29A C28A 130.1(3)
N4A C29A C24A 107.9(2)
C28A C29A C24A 122.0(2)
N3A C30A C31A 113.6(2)
N3A C30A H30A 108.8
C31A C30A H30A 108.8
N3A C30A H30B 108.8
C31A C30A H30B 108.8
H30A C30A H30B 107.7
C30A C31A C32A 110.2(3)
C30A C31A H31A 109.6
C32A C31A H31A 109.6
C30A C31A H31B 109.6
C32A C31A H31B 109.6
H31A C31A H31B 108.1
C33A C32A C31A 113.0(3)
C33A C32A H32A 109.0
C31A C32A H32A 109.0
C33A C32A H32B 109.0
C31A C32A H32B 109.0
H32A C32A H32B 107.8
C34A C33A C32A 113.4(3)
C34A C33A H33A 108.9
C32A C33A H33A 108.9
C34A C33A H33B 108.9
C32A C33A H33B 108.9
H33A C33A H33B 107.7
C33A C34A H34A 109.5
C33A C34A H34B 109.5
H34A C34A H34B 109.5
C33A C34A H34C 109.5
H34A C34A H34C 109.5
H34B C34A H34C 109.5
N1B C1B N2B 111.0(3)
N1B C1B C13B 117.5(2)
N2B C1B C13B 131.4(3)
C18B Te2 N4B 75.43(10)
C18B Te2 N1B 74.42(10)
N4B Te2 N1B 149.85(9)
C1B N1B C2B 107.2(2)
C1B N1B Te2 113.31(19)
C2B N1B Te2 137.58(19)
C1B N2B C7B 107.3(2)
C1B N2B C8B 127.7(3)
C7B N2B C8B 124.7(3)
C23B N3B C24B 107.2(2)
C23B N3B C30B 129.2(2)
C24B N3B C30B 123.6(2)
C23B N4B C29B 107.4(2)
C23B N4B Te2 114.66(18)
C29B N4B Te2 137.56(19)
N1B C2B C3B 130.6(3)
N1B C2B C7B 107.9(3)
C3B C2B C7B 121.5(3)
C4B C3B C2B 116.8(3)
C4B C3B H3BA 121.6
C2B C3B H3BA 121.6
C3B C4B C5B 121.7(3)
C3B C4B H4BA 119.2
C5B C4B H4BA 119.2
C6B C5B C4B 122.0(3)
C6B C5B H5BA 119.0
C4B C5B H5BA 119.0
C5B C6B C7B 116.6(3)
C5B C6B H6BA 121.7
C7B C6B H6BA 121.7
N2B C7B C6B 132.0(3)
N2B C7B C2B 106.6(3)
C6B C7B C2B 121.4(3)
N2B C8B C9B 111.2(3)
N2B C8B H8BA 109.4
C9B C8B H8BA 109.4
N2B C8B H8BB 109.4
C9B C8B H8BB 109.4
H8BA C8B H8BB 108.0
C8B C9B C10B 114.0(3)
C8B C9B H9BA 108.8
C10B C9B H9BA 108.8
C8B C9B H9BB 108.8
C10B C9B H9BB 108.8
H9BA C9B H9BB 107.7
C11B C10B C9B 113.3(3)
C11B C10B H10C 108.9
C9B C10B H10C 108.9
C11B C10B H10D 108.9
C9B C10B H10D 108.9
H10C C10B H10D 107.7
C10B C11B C12B 113.2(3)
C10B C11B H11C 108.9
C12B C11B H11C 108.9
C10B C11B H11D 108.9
C12B C11B H11D 108.9
H11C C11B H11D 107.7
C11B C12B H12D 109.5
C11B C12B H12E 109.5
H12D C12B H12E 109.5
C11B C12B H12F 109.5
H12D C12B H12F 109.5
H12E C12B H12F 109.5
C14B C13B C18B 119.4(3)
C14B C13B C1B 127.8(3)
C18B C13B C1B 112.8(2)
C13B C14B C15B 121.2(3)
C13B C14B H14B 119.4
C15B C14B H14B 119.4
C16B C15B C14B 118.8(3)
C16B C15B C19B 121.0(3)
C14B C15B C19B 120.2(3)
C15B C16B C17B 121.5(3)
C15B C16B H16B 119.3
C17B C16B H16B 119.3
C16B C17B C18B 119.2(3)
C16B C17B C23B 127.3(3)
C18B C17B C23B 113.5(2)
C17B C18B C13B 120.0(3)
C17B C18B Te2 119.24(19)
C13B C18B Te2 120.8(2)
C21B C19B C20B 108.8(3)
C21B C19B C15B 109.4(3)
C20B C19B C15B 111.1(3)
C21B C19B C22B 109.6(3)
C20B C19B C22B 107.4(3)
C15B C19B C22B 110.6(3)
C19B C20B H20D 109.5
C19B C20B H20E 109.5
H20D C20B H20E 109.5
C19B C20B H20F 109.5
H20D C20B H20F 109.5
H20E C20B H20F 109.5
C19B C21B H21D 109.5
C19B C21B H21E 109.5
H21D C21B H21E 109.5
C19B C21B H21F 109.5
H21D C21B H21F 109.5
H21E C21B H21F 109.5
C19B C22B H22D 109.5
C19B C22B H22E 109.5
H22D C22B H22E 109.5
C19B C22B H22F 109.5
H22D C22B H22F 109.5
H22E C22B H22F 109.5
N4B C23B N3B 111.0(2)
N4B C23B C17B 117.0(2)
N3B C23B C17B 132.0(3)
N3B C24B C25B 131.6(3)
N3B C24B C29B 106.5(2)
C25B C24B C29B 121.8(3)
C26B C25B C24B 116.4(3)
C26B C25B H25B 121.8
C24B C25B H25B 121.8
C25B C26B C27B 122.1(3)
C25B C26B H26B 119.0
C27B C26B H26B 119.0
C28B C27B C26B 121.8(3)
C28B C27B H27B 119.1
C26B C27B H27B 119.1
C27B C28B C29B 116.8(3)
C27B C28B H28B 121.6
C29B C28B H28B 121.6
N4B C29B C28B 131.0(3)
N4B C29B C24B 107.9(2)
C28B C29B C24B 121.1(2)
N3B C30B C31B 113.0(2)
N3B C30B H30C 109.0
C31B C30B H30C 109.0
N3B C30B H30D 109.0
C31B C30B H30D 109.0
H30C C30B H30D 107.8
C30B C31B C32B 114.8(3)
C30B C31B H31C 108.6
C32B C31B H31C 108.6
C30B C31B H31D 108.6
C32B C31B H31D 108.6
H31C C31B H31D 107.5
C33B C32B C31B 112.6(3)
C33B C32B H32C 109.1
C31B C32B H32C 109.1
C33B C32B H32D 109.1
C31B C32B H32D 109.1
H32C C32B H32D 107.8
C32B C33B C34B 114.1(3)
C32B C33B H33C 108.7
C34B C33B H33C 108.7
C32B C33B H33D 108.7
C34B C33B H33D 108.7
H33C C33B H33D 107.6
C33B C34B H34D 109.5
C33B C34B H34E 109.5
H34D C34B H34E 109.5
C33B C34B H34F 109.5
H34D C34B H34F 109.5
H34E C34B H34F 109.5

loop_
_geom_bond_atom_site_label_1
_geom_bond_atom_site_label_2
_geom_bond_distance
Hg Cl2 2.4700(7)
Hg Cl4 2.4985(8)
Hg Cl3 2.5022(8)
Hg Cl1 2.5396(7)
Te1 C18A 2.074(3)
Te1 N4A 2.233(2)
Te1 N1A 2.248(2)
N1A C1A 1.338(3)
N1A C2A 1.389(3)
N2A C1A 1.361(3)
N2A C7A 1.394(3)
N2A C8A 1.477(4)
N3A C23A 1.366(3)
N3A C24A 1.399(3)
N3A C30A 1.464(3)
N4A C23A 1.338(3)
N4A C29A 1.389(3)
C1A C13A 1.467(4)
C2A C3A 1.394(4)
C2A C7A 1.400(4)
C3A C4A 1.388(4)
C3A H3AA 0.9500
C4A C5A 1.400(4)
C4A H4AA 0.9500
C5A C6A 1.378(4)
C5A H5AA 0.9500
C6A C7A 1.397(4)
C6A H6AA 0.9500
C8A C9A 1.510(4)
C8A H8AA 0.9900
C8A H8AB 0.9900
C9A C10A 1.544(5)
C9A H9AA 0.9900
C9A H9AB 0.9900
C10A C11A 1.508(5)
C10A H10A 0.9900
C10A H10B 0.9900
C11A C12A 1.536(5)
C11A H11A 0.9900
C11A H11B 0.9900
C12A H12A 0.9800
C12A H12B 0.9800
C12A H12C 0.9800
C13A C18A 1.403(4)
C13A C14A 1.403(4)
C14A C15A 1.397(4)
C14A H14A 0.9500
C15A C16A 1.395(4)
C15A C19A 1.535(4)
C16A C17A 1.398(4)
C16A H16A 0.9500
C17A C18A 1.412(4)
C17A C23A 1.456(4)
C19A C22A 1.533(4)
C19A C20A 1.534(4)
C19A C21A 1.538(4)
C20A H20A 0.9800
C20A H20B 0.9800
C20A H20C 0.9800
C21A H21A 0.9800
C21A H21B 0.9800
C21A H21C 0.9800
C22A H22A 0.9800
C22A H22B 0.9800
C22A H22C 0.9800
C24A C29A 1.395(4)
C24A C25A 1.399(4)
C25A C26A 1.384(4)
C25A H25A 0.9500
C26A C27A 1.403(4)
C26A H26A 0.9500
C27A C28A 1.387(4)
C27A H27A 0.9500
C28A C29A 1.392(4)
C28A H28A 0.9500
C30A C31A 1.528(4)
C30A H30A 0.9900
C30A H30B 0.9900
C31A C32A 1.532(4)
C31A H31A 0.9900
C31A H31B 0.9900
C32A C33A 1.526(5)
C32A H32A 0.9900
C32A H32B 0.9900
C33A C34A 1.512(6)
C33A H33A 0.9900
C33A H33B 0.9900
C34A H34A 0.9800
C34A H34B 0.9800
C34A H34C 0.9800
C1B N1B 1.338(4)
C1B N2B 1.364(4)
C1B C13B 1.468(4)
Te2 C18B 2.074(3)
Te2 N4B 2.225(2)
Te2 N1B 2.287(2)
N1B C2B 1.389(4)
N2B C7B 1.389(4)
N2B C8B 1.477(4)
N3B C23B 1.362(4)
N3B C24B 1.395(4)
N3B C30B 1.475(4)
N4B C23B 1.342(4)
N4B C29B 1.385(3)
C2B C3B 1.394(4)
C2B C7B 1.403(4)
C3B C4B 1.387(4)
C3B H3BA 0.9500
C4B C5B 1.402(5)
C4B H4BA 0.9500
C5B C6B 1.383(5)
C5B H5BA 0.9500
C6B C7B 1.400(4)
C6B H6BA 0.9500
C8B C9B 1.524(5)
C8B H8BA 0.9900
C8B H8BB 0.9900
C9B C10B 1.531(5)
C9B H9BA 0.9900
C9B H9BB 0.9900
C10B C11B 1.520(6)
C10B H10C 0.9900
C10B H10D 0.9900
C11B C12B 1.522(5)
C11B H11C 0.9900
C11B H11D 0.9900
C12B H12D 0.9800
C12B H12E 0.9800
C12B H12F 0.9800
C13B C14B 1.395(4)
C13B C18B 1.412(4)
C14B C15B 1.400(4)
C14B H14B 0.9500
C15B C16B 1.396(4)
C15B C19B 1.539(4)
C16B C17B 1.397(4)
C16B H16B 0.9500
C17B C18B 1.408(4)
C17B C23B 1.461(4)
C19B C21B 1.525(5)
C19B C20B 1.536(5)
C19B C22B 1.542(5)
C20B H20D 0.9800
C20B H20E 0.9800
C20B H20F 0.9800
C21B H21D 0.9800
C21B H21E 0.9800
C21B H21F 0.9800
C22B H22D 0.9800
C22B H22E 0.9800
C22B H22F 0.9800
C24B C25B 1.396(4)
C24B C29B 1.405(4)
C25B C26B 1.378(4)
C25B H25B 0.9500
C26B C27B 1.407(4)
C26B H26B 0.9500
C27B C28B 1.377(4)
C27B H27B 0.9500
C28B C29B 1.400(4)
C28B H28B 0.9500
C30B C31B 1.527(4)
C30B H30C 0.9900
C30B H30D 0.9900
C31B C32B 1.528(4)
C31B H31C 0.9900
C31B H31D 0.9900
C32B C33B 1.524(5)
C32B H32C 0.9900
C32B H32D 0.9900
C33B C34B 1.525(5)
C33B H33C 0.9900
C33B H33D 0.9900
C34B H34D 0.9800
C34B H34E 0.9800
C34B H34F 0.9800

loop_
_geom_hbond_atom_site_label_D
_geom_hbond_atom_site_label_H
_geom_hbond_atom_site_label_A
_geom_hbond_distance_DH
_geom_hbond_distance_HA
_geom_hbond_distance_DA
_geom_hbond_angle_DHA
_geom_hbond_site_symmetry_A
C3A H3AA Cl3 0.95 2.72 3.627(3) 160.1 2_666
C6A H6AA Cl1 0.95 2.98 3.617(3) 125.3 2_766
C8A H8AA Cl2 0.99 2.83 3.471(3) 123.0 2_766
C8A H8AB Cl1 0.99 2.77 3.723(3) 162.4 2_766
C30A H30B Cl3 0.99 2.76 3.660(3) 151.8 1_655
C8B H8BA Cl4 0.99 2.63 3.570(3) 157.6 .
C8B H8BB Cl2 0.99 2.77 3.615(3) 143.0 .
C25B H25B Cl1 0.95 2.93 3.650(3) 133.6 2_677
C30B H30C Cl1 0.99 2.83 3.759(3) 157.4 2_677
C30B H30D Cl4 0.99 2.96 3.736(3) 135.7 2_677

loop_
_geom_torsion_atom_site_label_1
_geom_torsion_atom_site_label_2
_geom_torsion_atom_site_label_3
_geom_torsion_atom_site_label_4
_geom_torsion
C2A N1A C1A N2A -2.3(3)
Te1 N1A C1A N2A -174.91(17)
C2A N1A C1A C13A 172.6(2)
Te1 N1A C1A C13A -0.1(3)
C7A N2A C1A N1A 2.8(3)
C8A N2A C1A N1A 176.3(3)
C7A N2A C1A C13A -171.1(3)
C8A N2A C1A C13A 2.5(5)
C1A N1A C2A C3A -175.4(3)
Te1 N1A C2A C3A -5.3(5)
C1A N1A C2A C7A 0.9(3)
Te1 N1A C2A C7A 170.9(2)
N1A C2A C3A C4A 174.3(3)
C7A C2A C3A C4A -1.4(4)
C2A C3A C4A C5A 1.6(4)
C3A C4A C5A C6A -0.8(5)
C4A C5A C6A C7A -0.3(5)
C1A N2A C7A C6A 174.4(3)
C8A N2A C7A C6A 0.5(5)
C1A N2A C7A C2A -2.1(3)
C8A N2A C7A C2A -176.0(2)
C5A C6A C7A N2A -175.7(3)
C5A C6A C7A C2A 0.4(4)
N1A C2A C7A N2A 0.8(3)
C3A C2A C7A N2A 177.4(2)
N1A C2A C7A C6A -176.2(3)
C3A C2A C7A C6A 0.4(4)
C1A N2A C8A C9A 90.1(3)
C7A N2A C8A C9A -97.4(3)
N2A C8A C9A C10A 74.2(4)
C8A C9A C10A C11A 178.5(3)
C9A C10A C11A C12A -62.1(5)
N1A C1A C13A C18A -2.2(4)
N2A C1A C13A C18A 171.3(3)
N1A C1A C13A C14A 179.8(3)
N2A C1A C13A C14A -6.6(5)
C18A C13A C14A C15A -2.3(4)
C1A C13A C14A C15A 175.6(3)
C13A C14A C15A C16A 0.8(4)
C13A C14A C15A C19A -175.8(3)
C14A C15A C16A C17A 1.0(4)
C19A C15A C16A C17A 177.6(3)
C15A C16A C17A C18A -1.3(4)
C15A C16A C17A C23A 177.5(3)
C14A C13A C18A C17A 1.9(4)
C1A C13A C18A C17A -176.2(2)
C14A C13A C18A Te1 -178.1(2)
C1A C13A C18A Te1 3.8(3)
C16A C17A C18A C13A -0.2(4)
C23A C17A C18A C13A -179.2(2)
C16A C17A C18A Te1 179.8(2)
C23A C17A C18A Te1 0.8(3)
C16A C15A C19A C22A 32.6(4)
C14A C15A C19A C22A -150.8(3)
C16A C15A C19A C20A 153.6(3)
C14A C15A C19A C20A -29.8(4)
C16A C15A C19A C21A -87.2(3)
C14A C15A C19A C21A 89.4(3)
C29A N4A C23A N3A 0.1(3)
Te1 N4A C23A N3A 176.00(17)
C29A N4A C23A C17A -178.1(2)
Te1 N4A C23A C17A -2.3(3)
C24A N3A C23A N4A -0.1(3)
C30A N3A C23A N4A -174.3(3)
C24A N3A C23A C17A 177.8(3)
C30A N3A C23A C17A 3.7(5)
C16A C17A C23A N4A -177.8(3)
C18A C17A C23A N4A 1.0(4)
C16A C17A C23A N3A 4.4(5)
C18A C17A C23A N3A -176.8(3)
C23A N3A C24A C29A 0.1(3)
C30A N3A C24A C29A 174.6(2)
C23A N3A C24A C25A -179.5(3)
C30A N3A C24A C25A -4.9(5)
C29A C24A C25A C26A -0.7(4)
N3A C24A C25A C26A 178.8(3)
C24A C25A C26A C27A -0.6(4)
C25A C26A C27A C28A 1.5(5)
C26A C27A C28A C29A -1.0(4)
C23A N4A C29A C28A 178.2(3)
Te1 N4A C29A C28A 3.8(5)
C23A N4A C29A C24A -0.1(3)
Te1 N4A C29A C24A -174.5(2)
C27A C28A C29A N4A -178.4(3)
C27A C28A C29A C24A -0.3(4)
N3A C24A C29A N4A 0.0(3)
C25A C24A C29A N4A 179.6(3)
N3A C24A C29A C28A -178.5(2)
C25A C24A C29A C28A 1.1(4)
C23A N3A C30A C31A -88.8(3)
C24A N3A C30A C31A 98.0(3)
N3A C30A C31A C32A -176.9(2)
C30A C31A C32A C33A 173.1(3)
C31A C32A C33A C34A 67.0(4)
N2B C1B N1B C2B -1.3(3)
C13B C1B N1B C2B -179.4(2)
N2B C1B N1B Te2 165.82(18)
C13B C1B N1B Te2 -12.3(3)
N1B C1B N2B C7B 0.6(3)
C13B C1B N2B C7B 178.3(3)
N1B C1B N2B C8B -173.3(3)
C13B C1B N2B C8B 4.5(5)
C1B N1B C2B C3B -179.6(3)
Te2 N1B C2B C3B 18.0(5)
C1B N1B C2B C7B 1.6(3)
Te2 N1B C2B C7B -160.8(2)
N1B C2B C3B C4B -178.0(3)
C7B C2B C3B C4B 0.7(4)
C2B C3B C4B C5B -0.1(5)
C3B C4B C5B C6B -0.9(5)
C4B C5B C6B C7B 1.1(5)
C1B N2B C7B C6B -179.3(3)
C8B N2B C7B C6B -5.2(5)
C1B N2B C7B C2B 0.5(3)
C8B N2B C7B C2B 174.5(3)
C5B C6B C7B N2B 179.2(3)
C5B C6B C7B C2B -0.5(5)
N1B C2B C7B N2B -1.3(3)
C3B C2B C7B N2B 179.8(3)
N1B C2B C7B C6B 178.5(3)
C3B C2B C7B C6B -0.4(5)
C1B N2B C8B C9B 69.8(4)
C7B N2B C8B C9B -103.1(3)
N2B C8B C9B C10B 72.3(4)
C8B C9B C10B C11B -170.4(3)
C9B C10B C11B C12B -175.4(3)
N1B C1B C13B C14B -171.2(3)
N2B C1B C13B C14B 11.2(5)
N1B C1B C13B C18B 9.1(4)
N2B C1B C13B C18B -168.5(3)
C18B C13B C14B C15B 1.1(4)
C1B C13B C14B C15B -178.6(3)
C13B C14B C15B C16B -1.3(4)
C13B C14B C15B C19B 179.8(3)
C14B C15B C16B C17B 1.1(4)
C19B C15B C16B C17B -179.9(3)
C15B C16B C17B C18B -0.9(4)
C15B C16B C17B C23B 176.9(3)
C16B C17B C18B C13B 0.6(4)
C23B C17B C18B C13B -177.4(3)
C16B C17B C18B Te2 -179.7(2)
C23B C17B C18B Te2 2.3(3)
C14B C13B C18B C17B -0.8(4)
C1B C13B C18B C17B 179.0(3)
C14B C13B C18B Te2 179.5(2)
C1B C13B C18B Te2 -0.7(3)
C16B C15B C19B C21B -97.2(4)
C14B C15B C19B C21B 81.7(4)
C16B C15B C19B C20B 142.7(3)
C14B C15B C19B C20B -38.4(4)
C16B C15B C19B C22B 23.5(4)
C14B C15B C19B C22B -157.5(3)
C29B N4B C23B N3B 0.4(3)
Te2 N4B C23B N3B 174.51(18)
C29B N4B C23B C17B -178.2(2)
Te2 N4B C23B C17B -4.1(3)
C24B N3B C23B N4B -0.4(3)
C30B N3B C23B N4B 177.8(3)
C24B N3B C23B C17B 177.9(3)
C30B N3B C23B C17B -3.8(5)
C16B C17B C23B N4B -176.4(3)
C18B C17B C23B N4B 1.4(4)
C16B C17B C23B N3B 5.3(5)
C18B C17B C23B N3B -176.9(3)
C23B N3B C24B C25B -177.7(3)
C30B N3B C24B C25B 4.0(5)
C23B N3B C24B C29B 0.2(3)
C30B N3B C24B C29B -178.1(2)
N3B C24B C25B C26B 178.5(3)
C29B C24B C25B C26B 0.9(4)
C24B C25B C26B C27B -0.4(4)
C25B C26B C27B C28B -0.3(4)
C26B C27B C28B C29B 0.5(4)
C23B N4B C29B C28B 178.3(3)
Te2 N4B C29B C28B 6.3(5)
C23B N4B C29B C24B -0.3(3)
Te2 N4B C29B C24B -172.3(2)
C27B C28B C29B N4B -178.6(3)
C27B C28B C29B C24B -0.1(4)
N3B C24B C29B N4B 0.0(3)
C25B C24B C29B N4B 178.2(3)
N3B C24B C29B C28B -178.7(3)
C25B C24B C29B C28B -0.6(4)
C23B N3B C30B C31B -77.8(4)
C24B N3B C30B C31B 100.1(3)
N3B C30B C31B C32B -51.4(3)
C30B C31B C32B C33B -174.4(3)
C31B C32B C33B C34B -173.9(3)
